data_1574987
loop_
_publ_author_name
'Ghosh, Moushakhi'
'Gaurav, Kumar'
'Panwaria, Prakash'
'Panday, Rishukumar'
'Tothadi, Srinu'
'Khan, Shabana'

_publ_section_title
;
 Driving diverse bond functionalisation with <i>N</i>-heterocyclic
 silylene-coinage metal-aryl complexes.
;
_journal_issue 32
_journal_name_full 'Chemical science'
_journal_page_first 14518
_journal_page_last 14533
_journal_paper_doi 10.1039/d5sc00879d
_journal_volume 16
_journal_year 2025
_chemical_formula_moiety 'C33 H41 Cu F10 N4 Si3'
_chemical_formula_sum 'C33 H41 Cu F10 N4 Si3'
_chemical_formula_weight 831.51
_space_group_crystal_system monoclinic
_space_group_IT_number 14
_space_group_name_Hall '-P 2yn'
_space_group_name_H-M_alt 'P 1 21/n 1'
_atom_sites_solution_hydrogens geom
_audit_block_doi 10.5517/ccdc.csd.cc2hbsqc
_audit_creation_date 2023-06-07
_audit_creation_method
;
Olex2 1.2
(compiled 2018.05.29 svn.r3508 for OlexSys, GUI svn.r5506)
;
_audit_update_record
;
2023-10-29 deposited with the CCDC.	2025-06-30 downloaded from the CCDC.
;
_cell_angle_alpha 90
_cell_angle_beta 105.935(5)
_cell_angle_gamma 90
_cell_formula_units_Z 4
_cell_length_a 14.938(3)
_cell_length_b 13.376(2)
_cell_length_c 19.384(4)
_cell_measurement_reflns_used 9924
_cell_measurement_temperature 150
_cell_measurement_theta_max 23.51
_cell_measurement_theta_min 2.16
_cell_volume 3724.3(12)
_computing_molecular_graphics 'Olex2 (Dolomanov et al., 2009)'
_computing_publication_material 'Olex2 (Dolomanov et al., 2009)'
_computing_structure_refinement 'ShelXL (Sheldrick, 2015)'
_computing_structure_solution 'SHELXT 2014/5 (Sheldrick, 2014)'
_diffrn_ambient_temperature 150
_diffrn_measured_fraction_theta_full 1.000
_diffrn_measured_fraction_theta_max 1.000
_diffrn_measurement_device_type 'Bruker APEX-II CCD'
_diffrn_measurement_method '\f and \w scans'
_diffrn_radiation_type MoK\a
_diffrn_radiation_wavelength 0.71073
_diffrn_reflns_av_R_equivalents 0.2102
_diffrn_reflns_av_unetI/netI 0.0856
_diffrn_reflns_Laue_measured_fraction_full 1.000
_diffrn_reflns_Laue_measured_fraction_max 1.000
_diffrn_reflns_limit_h_max 17
_diffrn_reflns_limit_h_min -17
_diffrn_reflns_limit_k_max 15
_diffrn_reflns_limit_k_min -15
_diffrn_reflns_limit_l_max 23
_diffrn_reflns_limit_l_min -23
_diffrn_reflns_number 108936
_diffrn_reflns_point_group_measured_fraction_full 1.000
_diffrn_reflns_point_group_measured_fraction_max 1.000
_diffrn_reflns_theta_full 24.999
_diffrn_reflns_theta_max 24.999
_diffrn_reflns_theta_min 2.014
_diffrn_standards_number 0
_exptl_absorpt_coefficient_mu 0.763
_exptl_absorpt_correction_T_max 0.7457
_exptl_absorpt_correction_T_min 0.6333
_exptl_absorpt_correction_type multi-scan
_exptl_absorpt_process_details
'SADABS-2016/2 (Bruker,2016/2) was used for absorption correction. wR2(int) was 0.1282 before and 0.0882 after correction. The Ratio of minimum to maximum transmission is 0.8493. The \l/2 correction factor is Not present.'
_exptl_crystal_colour colourless
_exptl_crystal_colour_primary colourless
_exptl_crystal_density_diffrn 1.483
_exptl_crystal_description needle
_exptl_crystal_F_000 1712
_exptl_crystal_size_max 0.16
_exptl_crystal_size_mid 0.08
_exptl_crystal_size_min 0.06
_refine_diff_density_max 0.600
_refine_diff_density_min -0.698
_refine_diff_density_rms 0.090
_refine_ls_extinction_method none
_refine_ls_goodness_of_fit_ref 1.043
_refine_ls_hydrogen_treatment constr
_refine_ls_matrix_type full
_refine_ls_number_parameters 472
_refine_ls_number_reflns 6551
_refine_ls_number_restraints 0
_refine_ls_restrained_S_all 1.043
_refine_ls_R_factor_all 0.1140
_refine_ls_R_factor_gt 0.0606
_refine_ls_shift/su_max 0.000
_refine_ls_shift/su_mean 0.000
_refine_ls_structure_factor_coef Fsqd
_refine_ls_weighting_details 'w=1/[\s^2^(Fo^2^)+(0.0164P)^2^+11.9517P] where P=(Fo^2^+2Fc^2^)/3'
_refine_ls_weighting_scheme calc
_refine_ls_wR_factor_gt 0.0933
_refine_ls_wR_factor_ref 0.1091
_reflns_Friedel_coverage 0.000
_reflns_number_gt 4248
_reflns_number_total 6551
_reflns_threshold_expression 'I > 2\s(I)'
_cod_data_source_file d5sc00879d2.cif
_cod_data_source_block platon_pl_CCDC1
_cod_depositor_comments 'Adding full bibliography for 1574965--1574988.cif.'
_cod_database_code 1574987
_shelx_shelxl_version_number 2018/3
_shelx_space_group_comment
;
The symmetry employed for this shelxl refinement is uniquely defined
by the following loop, which should always be used as a source of
symmetry information in preference to the above space-group names.
They are only intended as comments.
;
_shelx_estimated_absorpt_t_max 0.956
_shelx_estimated_absorpt_t_min 0.888
_olex2_refinement_description
;
1. Fixed Uiso
 At 1.2 times of:
  All C(H) groups
 At 1.5 times of:
  All C(H,H,H) groups
2.a Aromatic/amide H refined with riding coordinates:
 C29(H29), C30(H30), C31(H31), C32(H32), C33(H33)
2.b Idealised Me refined as rotating group:
 C01R(H01A,H01B,H01C), C02J(H02A,H02B,H02C), C14(H14A,H14B,H14C), C15(H15A,
 H15B,H15C), C16(H16A,H16B,H16C), C17(H17A,H17B,H17C), C18(H18A,H18B,H18C),
 C19(H19A,H19B,H19C), C20(H20A,H20B,H20C), C21(H21A,H21B,H21C), C22(H22A,H22B,
 H22C), C23(H23A,H23B,H23C)
;
_olex2_submission_special_instructions 'No special instructions were received'

loop_
_space_group_symop_operation_xyz
'x, y, z'
'-x+1/2, y+1/2, -z+1/2'
'-x, -y, -z'
'x-1/2, -y-1/2, z-1/2'

loop_
_atom_site_label
_atom_site_type_symbol
_atom_site_fract_x
_atom_site_fract_y
_atom_site_fract_z
_atom_site_U_iso_or_equiv
_atom_site_adp_type
_atom_site_occupancy
_atom_site_site_symmetry_order
_atom_site_calc_flag
_atom_site_refinement_flags_posn
_atom_site_refinement_flags_adp
_atom_site_refinement_flags_occupancy
_atom_site_disorder_assembly
_atom_site_disorder_group
Cu1 Cu 0.11494(4) 0.42019(4) 0.35815(3) 0.01915(15) Uani 1 1 d . . . . .
Si1 Si 0.12868(8) 0.58351(10) 0.34354(6) 0.0160(3) Uani 1 1 d . . . . .
Si06 Si 0.32579(8) 0.57129(10) 0.42171(7) 0.0194(3) Uani 1 1 d . . . . .
Si08 Si 0.25004(9) 0.77578(10) 0.36394(7) 0.0212(3) Uani 1 1 d . . . . .
F1 F 0.07956(17) 0.09373(19) 0.28507(13) 0.0281(7) Uani 1 1 d . . . . .
F2 F -0.05980(19) 0.0414(2) 0.17324(15) 0.0365(7) Uani 1 1 d . . . . .
F3 F -0.20255(18) 0.1704(2) 0.11631(14) 0.0357(7) Uani 1 1 d . . . . .
F4 F -0.20415(18) 0.3521(2) 0.18023(15) 0.0337(7) Uani 1 1 d . . . . .
F5 F -0.07198(17) 0.40146(19) 0.29765(14) 0.0289(7) Uani 1 1 d . . . . .
F6 F -0.00578(17) 0.1081(2) 0.39931(14) 0.0309(7) Uani 1 1 d . . . . .
F7 F 0.09212(19) -0.0236(2) 0.49401(15) 0.0362(8) Uani 1 1 d . . . . .
F8 F 0.27401(19) 0.0102(2) 0.56271(14) 0.0332(7) Uani 1 1 d . . . . .
F9 F 0.36027(18) 0.1742(2) 0.52699(15) 0.0377(8) Uani 1 1 d . . . . .
F10 F 0.26681(18) 0.3009(2) 0.42622(15) 0.0345(7) Uani 1 1 d . . . . .
N1 N 0.0806(2) 0.2811(3) 0.35786(19) 0.0171(9) Uani 1 1 d . . . . .
N00U N 0.0630(2) 0.6275(3) 0.25361(18) 0.0150(8) Uani 1 1 d . . . . .
N2 N 0.2313(2) 0.6484(3) 0.37647(19) 0.0168(9) Uani 1 1 d . . . . .
N010 N 0.0268(2) 0.6550(3) 0.35087(19) 0.0177(9) Uani 1 1 d . . . . .
C1 C 0.0100(3) 0.2493(3) 0.2993(2) 0.0170(11) Uani 1 1 d . . . . .
C013 C 0.0650(3) 0.6048(3) 0.1785(2) 0.0213(11) Uani 1 1 d . . . . .
C2 C 0.0079(3) 0.1586(3) 0.2627(2) 0.0206(11) Uani 1 1 d . . . . .
C01R C 0.1661(3) 0.5819(4) 0.1834(2) 0.0295(12) Uani 1 1 d . . . . .
H01A H 0.204055 0.641612 0.199642 0.044 Uiso 1 1 calc GR . . . .
H01B H 0.171576 0.561876 0.136119 0.044 Uiso 1 1 calc GR . . . .
H01C H 0.188021 0.527370 0.217704 0.044 Uiso 1 1 calc GR . . . .
C3 C -0.0623(3) 0.1318(4) 0.2036(3) 0.0241(12) Uani 1 1 d . . . . .
C01X C -0.0212(3) 0.6697(4) 0.4078(2) 0.0205(11) Uani 1 1 d . . . . .
C4 C -0.1335(3) 0.1966(4) 0.1745(3) 0.0236(12) Uani 1 1 d . . . . .
C02J C 0.0327(4) 0.6937(4) 0.1292(3) 0.0428(16) Uani 1 1 d . . . . .
H02A H -0.034430 0.703111 0.121393 0.064 Uiso 1 1 calc GR . . . .
H02B H 0.045887 0.681368 0.083170 0.064 Uiso 1 1 calc GR . . . .
H02C H 0.065757 0.753881 0.151370 0.064 Uiso 1 1 calc GR . . . .
C5 C -0.1343(3) 0.2876(4) 0.2065(3) 0.0218(11) Uani 1 1 d . . . . .
C6 C -0.0646(3) 0.3117(3) 0.2669(3) 0.0207(11) Uani 1 1 d . . . . .
C7 C 0.1265(3) 0.2103(3) 0.4069(2) 0.0164(10) Uani 1 1 d . . . . .
C8 C 0.0859(3) 0.1264(3) 0.4281(2) 0.0202(11) Uani 1 1 d . . . . .
C9 C 0.1346(3) 0.0586(3) 0.4775(2) 0.0222(11) Uani 1 1 d . . . . .
C11 C 0.2693(3) 0.1578(4) 0.4949(2) 0.0216(11) Uani 1 1 d . . . . .
C12 C 0.2205(3) 0.2226(4) 0.4436(2) 0.0215(11) Uani 1 1 d . . . . .
C14 C 0.3491(3) 0.4757(4) 0.3592(3) 0.0263(12) Uani 1 1 d . . . . .
H14A H 0.293245 0.434825 0.340387 0.039 Uiso 1 1 calc GR . . . .
H14B H 0.400734 0.432877 0.384805 0.039 Uiso 1 1 calc GR . . . .
H14C H 0.365512 0.509071 0.319299 0.039 Uiso 1 1 calc GR . . . .
C15 C 0.3001(3) 0.5160(4) 0.5020(3) 0.0346(14) Uani 1 1 d . . . . .
H15A H 0.295557 0.569357 0.535542 0.052 Uiso 1 1 calc GR . . . .
H15B H 0.350162 0.469863 0.525528 0.052 Uiso 1 1 calc GR . . . .
H15C H 0.240974 0.479525 0.487422 0.052 Uiso 1 1 calc GR . . . .
C16 C 0.4380(3) 0.6404(4) 0.4555(3) 0.0401(15) Uani 1 1 d . . . . .
H16A H 0.450003 0.680034 0.416481 0.060 Uiso 1 1 calc GR . . . .
H16B H 0.488826 0.592543 0.473104 0.060 Uiso 1 1 calc GR . . . .
H16C H 0.434042 0.684924 0.494742 0.060 Uiso 1 1 calc GR . . . .
C17 C 0.3021(4) 0.8400(4) 0.4512(3) 0.0414(15) Uani 1 1 d . . . . .
H17A H 0.269434 0.818976 0.486262 0.062 Uiso 1 1 calc GR . . . .
H17B H 0.296128 0.912528 0.444399 0.062 Uiso 1 1 calc GR . . . .
H17C H 0.368104 0.822189 0.468860 0.062 Uiso 1 1 calc GR . . . .
C18 C 0.3277(4) 0.7887(4) 0.3039(3) 0.0393(15) Uani 1 1 d . . . . .
H18A H 0.392794 0.782865 0.332333 0.059 Uiso 1 1 calc GR . . . .
H18B H 0.317761 0.854144 0.280328 0.059 Uiso 1 1 calc GR . . . .
H18C H 0.313463 0.735842 0.267512 0.059 Uiso 1 1 calc GR . . . .
C19 C 0.1428(3) 0.8476(4) 0.3219(3) 0.0335(13) Uani 1 1 d . . . . .
H19A H 0.115522 0.823381 0.272934 0.050 Uiso 1 1 calc GR . . . .
H19B H 0.158162 0.918664 0.320616 0.050 Uiso 1 1 calc GR . . . .
H19C H 0.097914 0.838705 0.350042 0.050 Uiso 1 1 calc GR . . . .
C20 C 0.0564(3) 0.6794(4) 0.4779(2) 0.0320(13) Uani 1 1 d . . . . .
H20A H 0.095937 0.619695 0.484766 0.048 Uiso 1 1 calc GR . . . .
H20B H 0.028956 0.686049 0.518092 0.048 Uiso 1 1 calc GR . . . .
H20C H 0.094090 0.738639 0.475574 0.048 Uiso 1 1 calc GR . . . .
C21 C -0.0804(3) 0.7642(4) 0.3960(3) 0.0316(13) Uani 1 1 d . . . . .
H21A H -0.041782 0.821664 0.391261 0.047 Uiso 1 1 calc GR . . . .
H21B H -0.105671 0.774581 0.437066 0.047 Uiso 1 1 calc GR . . . .
H21C H -0.131642 0.757186 0.352188 0.047 Uiso 1 1 calc GR . . . .
C22 C -0.0811(3) 0.5787(4) 0.4123(3) 0.0322(13) Uani 1 1 d . . . . .
H22A H -0.130990 0.572364 0.367582 0.048 Uiso 1 1 calc GR . . . .
H22B H -0.108251 0.586965 0.452584 0.048 Uiso 1 1 calc GR . . . .
H22C H -0.042355 0.518374 0.419714 0.048 Uiso 1 1 calc GR . . . .
C23 C 0.0044(3) 0.5136(4) 0.1509(3) 0.0374(14) Uani 1 1 d . . . . .
H23A H 0.022270 0.458842 0.185623 0.056 Uiso 1 1 calc GR . . . .
H23B H 0.013283 0.492620 0.104801 0.056 Uiso 1 1 calc GR . . . .
H23C H -0.061115 0.530620 0.144640 0.056 Uiso 1 1 calc GR . . . .
C24 C 0.2268(3) 0.0741(4) 0.5122(2) 0.0234(11) Uani 1 1 d . . . . .
C27 C -0.0071(3) 0.6591(3) 0.2789(2) 0.0174(11) Uani 1 1 d . . . . .
C28 C -0.1003(3) 0.6911(4) 0.2364(2) 0.0217(11) Uani 1 1 d . . . . .
C29 C -0.1159(3) 0.7911(4) 0.2163(3) 0.0315(13) Uani 1 1 d . . . . .
H29 H -0.067231 0.838729 0.230909 0.038 Uiso 1 1 calc R . . . .
C30 C -0.2031(4) 0.8203(5) 0.1746(3) 0.0416(16) Uani 1 1 d . . . . .
H30 H -0.214251 0.888302 0.160667 0.050 Uiso 1 1 calc R . . . .
C31 C -0.2734(4) 0.7515(5) 0.1536(3) 0.0447(17) Uani 1 1 d . . . . .
H31 H -0.332667 0.772137 0.124695 0.054 Uiso 1 1 calc R . . . .
C32 C -0.2591(3) 0.6530(5) 0.1738(3) 0.0390(15) Uani 1 1 d . . . . .
H32 H -0.308308 0.606021 0.159231 0.047 Uiso 1 1 calc R . . . .
C33 C -0.1725(3) 0.6227(4) 0.2155(3) 0.0293(13) Uani 1 1 d . . . . .
H33 H -0.162432 0.554807 0.229851 0.035 Uiso 1 1 calc R . . . .

loop_
_atom_site_aniso_label
_atom_site_aniso_U_11
_atom_site_aniso_U_22
_atom_site_aniso_U_33
_atom_site_aniso_U_23
_atom_site_aniso_U_13
_atom_site_aniso_U_12
Cu1 0.0169(3) 0.0188(3) 0.0231(3) 0.0016(3) 0.0079(2) -0.0008(3)
Si1 0.0135(6) 0.0183(7) 0.0178(7) 0.0018(6) 0.0071(5) 0.0018(6)
Si06 0.0144(6) 0.0227(8) 0.0216(7) -0.0015(6) 0.0056(5) 0.0010(6)
Si08 0.0194(7) 0.0180(7) 0.0302(8) -0.0016(6) 0.0134(6) -0.0016(6)
F1 0.0281(15) 0.0257(16) 0.0291(16) -0.0056(13) 0.0052(13) 0.0084(13)
F2 0.0379(18) 0.0359(18) 0.0348(18) -0.0152(14) 0.0083(14) -0.0019(14)
F3 0.0249(16) 0.049(2) 0.0293(17) -0.0085(14) 0.0004(14) -0.0047(14)
F4 0.0216(16) 0.0369(18) 0.0380(18) 0.0044(14) 0.0005(13) 0.0043(14)
F5 0.0259(15) 0.0212(17) 0.0369(17) -0.0009(13) 0.0038(13) 0.0031(12)
F6 0.0193(15) 0.0392(18) 0.0352(17) 0.0112(14) 0.0093(13) -0.0047(13)
F7 0.0388(18) 0.0335(19) 0.0404(19) 0.0178(14) 0.0177(15) -0.0002(14)
F8 0.0400(17) 0.0358(18) 0.0240(17) 0.0080(14) 0.0092(13) 0.0152(14)
F9 0.0234(17) 0.047(2) 0.0371(18) 0.0016(15) -0.0015(14) 0.0060(14)
F10 0.0212(15) 0.0306(18) 0.049(2) 0.0083(14) 0.0050(14) -0.0061(13)
N1 0.014(2) 0.020(2) 0.019(2) 0.0038(18) 0.0083(17) 0.0007(17)
N00U 0.0119(19) 0.023(2) 0.012(2) 0.0015(17) 0.0053(16) 0.0048(16)
N2 0.0110(19) 0.019(2) 0.022(2) 0.0000(17) 0.0065(17) 0.0011(16)
N010 0.015(2) 0.024(2) 0.017(2) 0.0039(17) 0.0082(17) -0.0004(17)
C1 0.018(2) 0.019(3) 0.020(3) 0.005(2) 0.016(2) -0.002(2)
C013 0.026(3) 0.022(3) 0.020(3) 0.002(2) 0.012(2) 0.004(2)
C2 0.019(3) 0.023(3) 0.024(3) 0.002(2) 0.014(2) 0.003(2)
C01R 0.020(3) 0.051(3) 0.021(3) -0.003(3) 0.011(2) 0.002(3)
C3 0.028(3) 0.024(3) 0.025(3) -0.007(2) 0.016(2) -0.002(2)
C01X 0.016(2) 0.030(3) 0.021(3) -0.003(2) 0.013(2) 0.003(2)
C4 0.017(3) 0.034(3) 0.020(3) 0.000(2) 0.004(2) -0.004(2)
C02J 0.064(4) 0.051(4) 0.023(3) 0.012(3) 0.028(3) 0.022(3)
C5 0.013(2) 0.028(3) 0.024(3) 0.005(2) 0.004(2) 0.001(2)
C6 0.026(3) 0.014(3) 0.028(3) -0.001(2) 0.017(2) -0.001(2)
C7 0.018(2) 0.018(3) 0.017(3) -0.001(2) 0.010(2) 0.004(2)
C8 0.014(3) 0.025(3) 0.026(3) 0.000(2) 0.011(2) 0.001(2)
C9 0.027(3) 0.022(3) 0.021(3) 0.003(2) 0.013(2) -0.001(2)
C11 0.017(3) 0.029(3) 0.020(3) -0.004(2) 0.007(2) 0.002(2)
C12 0.024(3) 0.020(3) 0.022(3) 0.000(2) 0.010(2) -0.004(2)
C14 0.019(3) 0.031(3) 0.031(3) 0.004(2) 0.009(2) 0.003(2)
C15 0.030(3) 0.045(4) 0.026(3) 0.005(3) 0.003(2) 0.014(3)
C16 0.018(3) 0.035(3) 0.059(4) -0.004(3) -0.003(3) 0.002(2)
C17 0.047(4) 0.026(3) 0.049(4) -0.014(3) 0.008(3) 0.001(3)
C18 0.044(3) 0.027(3) 0.056(4) -0.005(3) 0.031(3) -0.010(3)
C19 0.033(3) 0.021(3) 0.049(4) 0.008(3) 0.016(3) 0.003(2)
C20 0.030(3) 0.054(4) 0.017(3) -0.002(3) 0.015(2) 0.005(3)
C21 0.034(3) 0.036(3) 0.031(3) 0.001(3) 0.020(3) 0.009(3)
C22 0.027(3) 0.044(3) 0.033(3) 0.002(3) 0.020(2) -0.001(3)
C23 0.032(3) 0.052(4) 0.031(3) -0.020(3) 0.013(3) -0.003(3)
C24 0.031(3) 0.025(3) 0.017(3) 0.006(2) 0.012(2) 0.014(2)
C27 0.020(3) 0.013(3) 0.020(3) 0.001(2) 0.008(2) 0.003(2)
C28 0.021(3) 0.035(3) 0.012(3) 0.000(2) 0.009(2) 0.008(2)
C29 0.029(3) 0.039(4) 0.027(3) 0.006(3) 0.008(2) 0.011(3)
C30 0.043(4) 0.062(4) 0.028(3) 0.015(3) 0.023(3) 0.029(3)
C31 0.027(3) 0.088(5) 0.019(3) 0.000(3) 0.007(3) 0.033(3)
C32 0.015(3) 0.075(5) 0.027(3) -0.013(3) 0.007(2) 0.008(3)
C33 0.021(3) 0.038(3) 0.030(3) -0.009(3) 0.009(2) 0.004(2)

loop_
_atom_type_symbol
_atom_type_description
_atom_type_scat_dispersion_real
_atom_type_scat_dispersion_imag
_atom_type_scat_source
C C 0.0033 0.0016 'International Tables Vol C Tables 4.2.6.8 and 6.1.1.4'
H H 0.0000 0.0000 'International Tables Vol C Tables 4.2.6.8 and 6.1.1.4'
Cu Cu 0.3201 1.2651 'International Tables Vol C Tables 4.2.6.8 and 6.1.1.4'
F F 0.0171 0.0103 'International Tables Vol C Tables 4.2.6.8 and 6.1.1.4'
N N 0.0061 0.0033 'International Tables Vol C Tables 4.2.6.8 and 6.1.1.4'
Si Si 0.0817 0.0704 'International Tables Vol C Tables 4.2.6.8 and 6.1.1.4'

loop_
_citation_id
_citation_doi
_citation_year
1 10.26434/chemrxiv-2024-7rpw5 2024

loop_
_geom_angle_atom_site_label_1
_geom_angle_atom_site_label_2
_geom_angle_atom_site_label_3
_geom_angle
_geom_angle_site_symmetry_1
_geom_angle_site_symmetry_3
_geom_angle_publ_flag
N1 Cu1 Si1 169.24(11) . . ?
Cu1 Si1 C27 113.77(12) . . ?
N00U Si1 Cu1 112.98(13) . . ?
N00U Si1 C27 35.56(15) . . ?
N2 Si1 Cu1 123.50(14) . . ?
N2 Si1 N00U 112.17(17) . . ?
N2 Si1 N010 112.37(18) . . ?
N2 Si1 C27 122.73(17) . . ?
N010 Si1 Cu1 113.29(12) . . ?
N010 Si1 N00U 70.74(16) . . ?
N010 Si1 C27 35.80(15) . . ?
N2 Si06 C14 110.1(2) . . ?
N2 Si06 C15 109.0(2) . . ?
N2 Si06 C16 113.7(2) . . ?
C14 Si06 C16 105.0(2) . . ?
C15 Si06 C14 113.1(2) . . ?
C15 Si06 C16 106.0(3) . . ?
N2 Si08 C17 111.4(2) . . ?
N2 Si08 C18 109.1(2) . . ?
N2 Si08 C19 114.3(2) . . ?
C18 Si08 C17 110.3(3) . . ?
C19 Si08 C17 104.7(2) . . ?
C19 Si08 C18 106.8(2) . . ?
C1 N1 Cu1 116.1(3) . . ?
C7 N1 Cu1 125.2(3) . . ?
C7 N1 C1 118.3(4) . . ?
C013 N00U Si1 135.0(3) . . ?
C27 N00U Si1 91.2(3) . . ?
C27 N00U C013 130.3(4) . . ?
Si1 N2 Si06 113.4(2) . . ?
Si1 N2 Si08 126.7(2) . . ?
Si08 N2 Si06 119.8(2) . . ?
C01X N010 Si1 134.9(3) . . ?
C27 N010 Si1 91.4(3) . . ?
C27 N010 C01X 130.0(4) . . ?
N1 C1 C2 125.9(4) . . ?
N1 C1 C6 121.2(4) . . ?
C6 C1 C2 112.7(4) . . ?
N00U C013 C01R 105.4(4) . . ?
N00U C013 C02J 111.4(4) . . ?
N00U C013 C23 109.6(4) . . ?
C01R C013 C02J 109.6(4) . . ?
C01R C013 C23 110.2(4) . . ?
C02J C013 C23 110.5(4) . . ?
F1 C2 C1 119.2(4) . . ?
F1 C2 C3 117.2(4) . . ?
C3 C2 C1 123.6(4) . . ?
F2 C3 C2 119.4(4) . . ?
F2 C3 C4 119.9(4) . . ?
C4 C3 C2 120.6(4) . . ?
N010 C01X C20 105.5(3) . . ?
N010 C01X C21 112.2(4) . . ?
N010 C01X C22 110.4(4) . . ?
C21 C01X C20 109.2(4) . . ?
C21 C01X C22 110.2(4) . . ?
C22 C01X C20 109.2(4) . . ?
F3 C4 C3 120.7(4) . . ?
F3 C4 C5 120.7(4) . . ?
C3 C4 C5 118.6(4) . . ?
F4 C5 C4 120.2(4) . . ?
F4 C5 C6 120.1(4) . . ?
C4 C5 C6 119.7(4) . . ?
F5 C6 C1 118.9(4) . . ?
F5 C6 C5 116.5(4) . . ?
C5 C6 C1 124.6(4) . . ?
N1 C7 C8 125.6(4) . . ?
N1 C7 C12 120.5(4) . . ?
C8 C7 C12 113.8(4) . . ?
F6 C8 C7 119.9(4) . . ?
F6 C8 C9 116.8(4) . . ?
C9 C8 C7 123.3(4) . . ?
F7 C9 C8 120.6(4) . . ?
F7 C9 C24 118.8(4) . . ?
C24 C9 C8 120.6(4) . . ?
F9 C11 C12 120.0(4) . . ?
F9 C11 C24 119.7(4) . . ?
C12 C11 C24 120.3(4) . . ?
F10 C12 C7 118.5(4) . . ?
F10 C12 C11 117.8(4) . . ?
C11 C12 C7 123.7(4) . . ?
F8 C24 C9 121.0(4) . . ?
F8 C24 C11 120.7(4) . . ?
C9 C24 C11 118.3(4) . . ?
N00U C27 Si1 53.2(2) . . ?
N00U C27 N010 104.9(4) . . ?
N00U C27 C28 126.9(4) . . ?
N010 C27 Si1 52.8(2) . . ?
N010 C27 C28 128.2(4) . . ?
C28 C27 Si1 170.7(3) . . ?
C29 C28 C27 119.6(4) . . ?
C33 C28 C27 120.8(4) . . ?
C33 C28 C29 119.6(5) . . ?
C30 C29 C28 119.4(5) . . ?
C31 C30 C29 120.2(6) . . ?
C30 C31 C32 120.8(5) . . ?
C31 C32 C33 119.6(5) . . ?
C32 C33 C28 120.3(5) . . ?

loop_
_geom_bond_atom_site_label_1
_geom_bond_atom_site_label_2
_geom_bond_distance
_geom_bond_site_symmetry_2
_geom_bond_publ_flag
Cu1 Si1 2.2196(14) . ?
Cu1 N1 1.930(4) . ?
Si1 N00U 1.846(4) . ?
Si1 N2 1.723(4) . ?
Si1 N010 1.835(4) . ?
Si1 C27 2.304(5) . ?
Si06 N2 1.774(4) . ?
Si06 C14 1.859(5) . ?
Si06 C15 1.857(5) . ?
Si06 C16 1.868(5) . ?
Si08 N2 1.755(4) . ?
Si08 C17 1.866(5) . ?
Si08 C18 1.863(5) . ?
Si08 C19 1.854(5) . ?
F1 C2 1.353(5) . ?
F2 C3 1.350(5) . ?
F3 C4 1.349(5) . ?
F4 C5 1.342(5) . ?
F5 C6 1.359(5) . ?
F6 C8 1.352(5) . ?
F7 C9 1.351(5) . ?
F8 C24 1.345(5) . ?
F9 C11 1.349(5) . ?
F10 C12 1.348(5) . ?
N1 C1 1.388(6) . ?
N1 C7 1.384(5) . ?
N00U C013 1.495(5) . ?
N00U C27 1.340(5) . ?
N010 C01X 1.485(5) . ?
N010 C27 1.348(5) . ?
C1 C2 1.401(6) . ?
C1 C6 1.395(6) . ?
C013 C01R 1.519(6) . ?
C013 C02J 1.519(6) . ?
C013 C23 1.525(6) . ?
C2 C3 1.371(6) . ?
C3 C4 1.368(6) . ?
C01X C20 1.530(6) . ?
C01X C21 1.524(6) . ?
C01X C22 1.527(6) . ?
C4 C5 1.369(7) . ?
C5 C6 1.374(6) . ?
C7 C8 1.390(6) . ?
C7 C12 1.399(6) . ?
C8 C9 1.374(6) . ?
C9 C24 1.371(6) . ?
C11 C12 1.368(6) . ?
C11 C24 1.372(6) . ?
C27 C28 1.474(6) . ?
C28 C29 1.395(7) . ?
C28 C33 1.387(7) . ?
C29 C30 1.387(7) . ?
C30 C31 1.371(8) . ?
C31 C32 1.374(8) . ?
C32 C33 1.385(7) . ?

loop_
_geom_torsion_atom_site_label_1
_geom_torsion_atom_site_label_2
_geom_torsion_atom_site_label_3
_geom_torsion_atom_site_label_4
_geom_torsion
_geom_torsion_site_symmetry_1
_geom_torsion_site_symmetry_2
_geom_torsion_site_symmetry_3
_geom_torsion_site_symmetry_4
_geom_torsion_publ_flag
Cu1 Si1 N00U C013 -60.1(4) . . . . ?
Cu1 Si1 N00U C27 99.2(3) . . . . ?
Cu1 Si1 N2 Si06 1.3(3) . . . . ?
Cu1 Si1 N2 Si08 176.72(17) . . . . ?
Cu1 Si1 N010 C01X 60.0(4) . . . . ?
Cu1 Si1 N010 C27 -98.8(2) . . . . ?
Cu1 N1 C1 C2 138.8(4) . . . . ?
Cu1 N1 C1 C6 -35.7(5) . . . . ?
Cu1 N1 C7 C8 150.7(4) . . . . ?
Cu1 N1 C7 C12 -25.1(6) . . . . ?
Si1 N00U C013 C01R -32.9(6) . . . . ?
Si1 N00U C013 C02J -151.8(4) . . . . ?
Si1 N00U C013 C23 85.6(5) . . . . ?
Si1 N00U C27 N010 11.6(3) . . . . ?
Si1 N00U C27 C28 -168.4(4) . . . . ?
Si1 N010 C01X C20 40.6(6) . . . . ?
Si1 N010 C01X C21 159.4(3) . . . . ?
Si1 N010 C01X C22 -77.3(5) . . . . ?
Si1 N010 C27 N00U -11.6(3) . . . . ?
Si1 N010 C27 C28 168.4(4) . . . . ?
F1 C2 C3 F2 3.6(6) . . . . ?
F1 C2 C3 C4 -175.0(4) . . . . ?
F2 C3 C4 F3 1.2(7) . . . . ?
F2 C3 C4 C5 179.9(4) . . . . ?
F3 C4 C5 F4 0.1(7) . . . . ?
F3 C4 C5 C6 178.3(4) . . . . ?
F4 C5 C6 F5 1.0(6) . . . . ?
F4 C5 C6 C1 178.7(4) . . . . ?
F6 C8 C9 F7 2.0(6) . . . . ?
F6 C8 C9 C24 -176.6(4) . . . . ?
F7 C9 C24 F8 -1.3(6) . . . . ?
F7 C9 C24 C11 179.9(4) . . . . ?
F9 C11 C12 F10 0.9(6) . . . . ?
F9 C11 C12 C7 178.9(4) . . . . ?
F9 C11 C24 F8 2.5(6) . . . . ?
F9 C11 C24 C9 -178.7(4) . . . . ?
N1 C1 C2 F1 0.4(6) . . . . ?
N1 C1 C2 C3 -178.0(4) . . . . ?
N1 C1 C6 F5 -6.0(6) . . . . ?
N1 C1 C6 C5 176.3(4) . . . . ?
N1 C7 C8 F6 1.0(7) . . . . ?
N1 C7 C8 C9 -179.5(4) . . . . ?
N1 C7 C12 F10 -4.8(6) . . . . ?
N1 C7 C12 C11 177.2(4) . . . . ?
N00U Si1 N2 Si06 -139.56(19) . . . . ?
N00U Si1 N2 Si08 35.9(3) . . . . ?
N00U Si1 N010 C01X 167.5(4) . . . . ?
N00U Si1 N010 C27 8.6(3) . . . . ?
N00U C27 C28 C29 -89.2(6) . . . . ?
N00U C27 C28 C33 90.0(6) . . . . ?
N2 Si1 N00U C013 85.0(4) . . . . ?
N2 Si1 N00U C27 -115.7(3) . . . . ?
N2 Si1 N010 C01X -85.8(4) . . . . ?
N2 Si1 N010 C27 115.4(3) . . . . ?
N010 Si1 N00U C013 -167.9(4) . . . . ?
N010 Si1 N00U C27 -8.7(3) . . . . ?
N010 Si1 N2 Si06 143.01(19) . . . . ?
N010 Si1 N2 Si08 -41.5(3) . . . . ?
N010 C27 C28 C29 90.8(6) . . . . ?
N010 C27 C28 C33 -90.0(6) . . . . ?
C1 N1 C7 C8 -36.4(6) . . . . ?
C1 N1 C7 C12 147.9(4) . . . . ?
C1 C2 C3 F2 -177.9(4) . . . . ?
C1 C2 C3 C4 3.4(7) . . . . ?
C013 N00U C27 Si1 160.8(5) . . . . ?
C013 N00U C27 N010 172.4(4) . . . . ?
C013 N00U C27 C28 -7.6(7) . . . . ?
C2 C1 C6 F5 178.8(4) . . . . ?
C2 C1 C6 C5 1.2(6) . . . . ?
C2 C3 C4 F3 179.9(4) . . . . ?
C2 C3 C4 C5 -1.4(7) . . . . ?
C3 C4 C5 F4 -178.6(4) . . . . ?
C3 C4 C5 C6 -0.4(7) . . . . ?
C01X N010 C27 Si1 -160.5(5) . . . . ?
C01X N010 C27 N00U -172.2(4) . . . . ?
C01X N010 C27 C28 7.8(8) . . . . ?
C4 C5 C6 F5 -177.2(4) . . . . ?
C4 C5 C6 C1 0.5(7) . . . . ?
C6 C1 C2 F1 175.3(4) . . . . ?
C6 C1 C2 C3 -3.1(6) . . . . ?
C7 N1 C1 C2 -34.8(6) . . . . ?
C7 N1 C1 C6 150.7(4) . . . . ?
C7 C8 C9 F7 -177.5(4) . . . . ?
C7 C8 C9 C24 3.9(7) . . . . ?
C8 C7 C12 F10 179.0(4) . . . . ?
C8 C7 C12 C11 1.0(7) . . . . ?
C8 C9 C24 F8 177.3(4) . . . . ?
C8 C9 C24 C11 -1.5(7) . . . . ?
C12 C7 C8 F6 177.0(4) . . . . ?
C12 C7 C8 C9 -3.5(6) . . . . ?
C12 C11 C24 F8 -179.8(4) . . . . ?
C12 C11 C24 C9 -1.0(7) . . . . ?
C14 Si06 N2 Si1 61.0(3) . . . . ?
C14 Si06 N2 Si08 -114.7(3) . . . . ?
C15 Si06 N2 Si1 -63.5(3) . . . . ?
C15 Si06 N2 Si08 120.7(3) . . . . ?
C16 Si06 N2 Si1 178.5(2) . . . . ?
C16 Si06 N2 Si08 2.7(3) . . . . ?
C17 Si08 N2 Si1 127.7(3) . . . . ?
C17 Si08 N2 Si06 -57.1(3) . . . . ?
C18 Si08 N2 Si1 -110.3(3) . . . . ?
C18 Si08 N2 Si06 64.9(3) . . . . ?
C19 Si08 N2 Si1 9.2(4) . . . . ?
C19 Si08 N2 Si06 -175.6(2) . . . . ?
C24 C11 C12 F10 -176.8(4) . . . . ?
C24 C11 C12 C7 1.2(7) . . . . ?
C27 Si1 N00U C013 -159.2(6) . . . . ?
C27 Si1 N2 Si06 -178.08(17) . . . . ?
C27 Si1 N2 Si08 -2.6(3) . . . . ?
C27 Si1 N010 C01X 158.9(6) . . . . ?
C27 N00U C013 C01R 174.7(4) . . . . ?
C27 N00U C013 C02J 55.9(6) . . . . ?
C27 N00U C013 C23 -66.7(6) . . . . ?
C27 N010 C01X C20 -167.5(4) . . . . ?
C27 N010 C01X C21 -48.7(6) . . . . ?
C27 N010 C01X C22 74.6(6) . . . . ?
C27 C28 C29 C30 178.3(4) . . . . ?
C27 C28 C33 C32 -178.1(4) . . . . ?
C28 C29 C30 C31 0.1(7) . . . . ?
C29 C28 C33 C32 1.1(7) . . . . ?
C29 C30 C31 C32 0.6(8) . . . . ?
C30 C31 C32 C33 -0.5(8) . . . . ?
C31 C32 C33 C28 -0.4(7) . . . . ?
C33 C28 C29 C30 -0.9(7) . . . . ?
